data_4338003
loop_
_publ_author_name
'K\"ogel, Julius F'
'Finger, Lars H.'
'Frank, Nicolas'
'Sundermeyer, J\"org'

_publ_section_title
;
 The New NH-Acid HN(C6F5)(C(CF3)3) and Its Crystalline and Volatile
 Alkaline and Earth Alkaline Metal Salts.
;
_journal_issue 7
_journal_name_full 'Inorganic chemistry'
_journal_page_first 3839
_journal_paper_doi 10.1021/ic5001717
_journal_volume 53
_journal_year 2014
_chemical_formula_moiety 'C10 Cs F14 N, C7 H8'
_chemical_formula_sum 'C17 H8 Cs F14 N'
_chemical_formula_weight 625.15
_chemical_name_common CsN(C6F5)(C4F9)
_chemical_name_systematic
;
Cesium-(pentafluorophenyl)(nonafluoro-tert-butyl)amide
;
_space_group_IT_number 11
_symmetry_cell_setting monoclinic
_symmetry_space_group_name_Hall '-P 2yb'
_symmetry_space_group_name_H-M 'P 1 21/m 1'
_atom_sites_solution_hydrogens geom
_atom_sites_solution_primary direct
_atom_sites_solution_secondary difmap
_audit_creation_method SHELXL-97
_cell_angle_alpha 90.00
_cell_angle_beta 112.852(3)
_cell_angle_gamma 90.00
_cell_formula_units_Z 4
_cell_length_a 10.0049(9)
_cell_length_b 20.860(2)
_cell_length_c 10.3310(10)
_cell_measurement_reflns_used 31812
_cell_measurement_temperature 100(2)
_cell_measurement_theta_max 26.375
_cell_measurement_theta_min 4.588
_cell_volume 1986.9(3)
_computing_cell_refinement 'APEX2 v2012.10-0 (Bruker AXS)'
_computing_data_collection 'Bruker Instrument Service v3.0.26'
_computing_data_reduction 'SAINT V8.27B (Bruker AXS Inc., 2012)'
_computing_molecular_graphics 'Ortep-3 for Windows (Farrugia, 1997)'
_computing_publication_material 'WinGX publication routines (Farrugia, 1999)'
_computing_structure_refinement 'SHELXL-97 (Sheldrick, 2008)'
_computing_structure_solution 'SIR97 (Giacovazzo et al, 1997)'
_diffrn_ambient_temperature 100(2)
_diffrn_detector_area_resol_mean 10.4167
_diffrn_measured_fraction_theta_full 0.999
_diffrn_measured_fraction_theta_max 0.997
_diffrn_measurement_device_type 'D8 Quest (Bruker AXS Inc.)'
_diffrn_measurement_method 'rotation method'
_diffrn_radiation_monochromator graphite
_diffrn_radiation_source 'fine-focus sealed tube'
_diffrn_radiation_type MoK\a
_diffrn_radiation_wavelength 0.71073
_diffrn_reflns_av_R_equivalents 0.0406
_diffrn_reflns_av_sigmaI/netI 0.0229
_diffrn_reflns_limit_h_max 12
_diffrn_reflns_limit_h_min -12
_diffrn_reflns_limit_k_max 26
_diffrn_reflns_limit_k_min -26
_diffrn_reflns_limit_l_max 13
_diffrn_reflns_limit_l_min -13
_diffrn_reflns_number 31732
_diffrn_reflns_theta_full 25.00
_diffrn_reflns_theta_max 27.20
_diffrn_reflns_theta_min 2.21
_exptl_absorpt_coefficient_mu 1.997
_exptl_absorpt_correction_T_max 0.7455
_exptl_absorpt_correction_T_min 0.6153
_exptl_absorpt_correction_type multi-scan
_exptl_absorpt_process_details 'SADABS V2012/1 (Bruker AXS Inc.)'
_exptl_crystal_colour colourless
_exptl_crystal_density_diffrn 2.090
_exptl_crystal_density_method 'not measured'
_exptl_crystal_description plate
_exptl_crystal_F_000 1192
_exptl_crystal_size_max 0.32
_exptl_crystal_size_mid 0.098
_exptl_crystal_size_min 0.071
_refine_diff_density_max 0.722
_refine_diff_density_min -0.474
_refine_diff_density_rms 0.163
_refine_ls_extinction_method none
_refine_ls_goodness_of_fit_ref 1.203
_refine_ls_hydrogen_treatment constr
_refine_ls_matrix_type full
_refine_ls_number_parameters 314
_refine_ls_number_reflns 4535
_refine_ls_number_restraints 6
_refine_ls_restrained_S_all 1.208
_refine_ls_R_factor_all 0.0310
_refine_ls_R_factor_gt 0.0235
_refine_ls_shift/su_max 0.002
_refine_ls_shift/su_mean 0.000
_refine_ls_structure_factor_coef Fsqd
_refine_ls_weighting_details 'calc w=1/[\s^2^(Fo^2^)+(0.0370P)^2^+0.7538P] where P=(Fo^2^+2Fc^2^)/3'
_refine_ls_weighting_scheme calc
_refine_ls_wR_factor_gt 0.0582
_refine_ls_wR_factor_ref 0.0704
_reflns_number_gt 3974
_reflns_number_total 4535
_reflns_threshold_expression >2\s(I)
_cod_data_source_file ic5001717_si_003.cif
_cod_data_source_block jfk513_0m
_cod_depositor_comments 'Adding full bibliography for 4338000--4338004.cif.'
_cod_original_cell_volume 1986.8(3)
_cod_database_code 4338003
_audit_contact_author 'Joerg Sundermeyer'

loop_
_symmetry_equiv_pos_as_xyz
'x, y, z'
'-x, y+1/2, -z'
'-x, -y, -z'
'x, -y-1/2, z'

loop_
_atom_site_label
_atom_site_type_symbol
_atom_site_fract_x
_atom_site_fract_y
_atom_site_fract_z
_atom_site_U_iso_or_equiv
_atom_site_adp_type
_atom_site_occupancy
_atom_site_symmetry_multiplicity
_atom_site_calc_flag
_atom_site_refinement_flags
C1 C 0.7987(3) 0.51764(13) 0.7153(2) 0.0148(5) Uani 1 1 d .
C2 C 0.9084(3) 0.49344(12) 0.6762(2) 0.0159(5) Uani 1 1 d .
C3 C 1.0223(3) 0.52909(14) 0.6728(3) 0.0182(5) Uani 1 1 d .
C6 C 0.8156(3) 0.58321(13) 0.7469(3) 0.0175(5) Uani 1 1 d .
C4 C 1.0325(3) 0.59347(14) 0.7052(3) 0.0203(6) Uani 1 1 d .
C5 C 0.9269(3) 0.62056(13) 0.7422(3) 0.0199(5) Uani 1 1 d .
C7 C 0.6743(3) 0.44581(12) 0.8193(3) 0.0161(5) Uani 1 1 d .
C8 C 0.4776(3) 0.58701(13) 0.2335(3) 0.0202(5) Uani 1 1 d .
C9 C 0.6918(3) 0.48676(14) 0.9519(3) 0.0204(6) Uani 1 1 d .
C10 C 0.7907(3) 0.39089(14) 0.8685(3) 0.0197(5) Uani 1 1 d .
N1 N 0.6755(2) 0.48284(11) 0.7042(2) 0.0149(4) Uani 1 1 d .
F1 F 0.90410(16) 0.43118(8) 0.63718(16) 0.0199(3) Uani 1 1 d .
F2 F 1.12502(16) 0.50196(8) 0.63678(16) 0.0237(4) Uani 1 1 d .
F3 F 1.14278(18) 0.62865(8) 0.70052(18) 0.0285(4) Uani 1 1 d .
F4 F 0.93423(19) 0.68330(8) 0.77420(18) 0.0294(4) Uani 1 1 d .
F5 F 0.71653(16) 0.61358(8) 0.78491(17) 0.0226(3) Uani 1 1 d .
F6 F 0.58426(17) 0.54422(8) 0.2642(2) 0.0315(4) Uani 1 1 d .
F7 F 0.49579(18) 0.37942(9) 0.64940(18) 0.0312(4) Uani 1 1 d .
F8 F 0.49405(18) 0.62696(9) 0.14099(18) 0.0351(4) Uani 1 1 d .
F9 F 0.40673(17) 0.46629(9) 0.07990(16) 0.0273(4) Uani 1 1 d .
F10 F 0.82205(17) 0.51468(9) 1.00387(16) 0.0267(4) Uani 1 1 d .
F11 F 0.67852(18) 0.45337(9) 1.05710(16) 0.0290(4) Uani 1 1 d .
F12 F 0.92454(17) 0.41507(8) 0.91121(18) 0.0245(4) Uani 1 1 d .
F13 F 0.77463(17) 0.35068(8) 0.76321(17) 0.0257(4) Uani 1 1 d .
F14 F 0.78728(18) 0.35528(9) 0.97479(18) 0.0303(4) Uani 1 1 d .
Cs1 Cs 0.598617(16) 0.413293(8) 0.406559(16) 0.01869(7) Uani 1 1 d .
C203 C 0.8784(5) 0.7500 1.1873(5) 0.0427(12) Uani 1 2 d S
C202 C 0.8695(4) 0.6925(2) 1.2500(4) 0.0480(9) Uani 1 1 d .
H202 H 0.8733 0.6530 1.2056 0.058 Uiso 1 1 calc R
C204 C 0.9024(6) 0.7500 1.0525(6) 0.0604(17) Uani 1 2 d S
H20A H 0.9060 0.7943 1.0224 0.091 Uiso 0.50 1 calc PR
H20B H 0.8225 0.7272 0.9799 0.091 Uiso 0.50 1 calc PR
H20C H 0.9942 0.7285 1.0673 0.091 Uiso 0.50 1 calc PR
C201 C 0.8553(4) 0.6928(3) 1.3773(4) 0.0618(12) Uani 1 1 d .
H201 H 0.8496 0.6535 1.4211 0.074 Uiso 1 1 calc R
C200 C 0.8492(6) 0.7500 1.4415(6) 0.068(2) Uani 1 2 d S
H200 H 0.8408 0.7500 1.5300 0.081 Uiso 1 2 calc SR
C105 C 0.7253(5) 0.2500 0.3778(6) 0.0356(11) Uani 1 2 d S
H105 H 0.8162 0.2500 0.3688 0.043 Uiso 1 2 calc SR
C104 C 0.7227(5) 0.2500 0.5077(5) 0.0363(11) Uani 1 2 d S
H104 H 0.8114 0.2500 0.5878 0.044 Uiso 1 2 calc SR
C103 C 0.5949(7) 0.2500 0.5251(5) 0.0405(12) Uani 1 2 d S
H103 H 0.5945 0.2500 0.6169 0.049 Uiso 1 2 calc SR
C100 C 0.5987(7) 0.2500 0.2573(5) 0.0419(13) Uani 1 2 d S
C101 C 0.4674(6) 0.2500 0.2755(6) 0.0472(15) Uani 1 2 d S
H101 H 0.3784 0.2500 0.1957 0.057 Uiso 1 2 calc SR
C102 C 0.4664(6) 0.2500 0.4097(7) 0.0476(15) Uani 1 2 d S
H102 H 0.3768 0.2500 0.4215 0.057 Uiso 1 2 calc SR
C106 C 0.6048(12) 0.2500 0.1143(7) 0.097(3) Uani 1 2 d SU
H10A H 0.6166 0.2941 0.0875 0.145 Uiso 0.50 1 calc PR
H10B H 0.5146 0.2320 0.0458 0.145 Uiso 0.50 1 calc PR
H10C H 0.6871 0.2240 0.1163 0.145 Uiso 0.50 1 calc PR

loop_
_atom_site_aniso_label
_atom_site_aniso_U_11
_atom_site_aniso_U_22
_atom_site_aniso_U_33
_atom_site_aniso_U_23
_atom_site_aniso_U_13
_atom_site_aniso_U_12
C1 0.0112(11) 0.0206(13) 0.0112(11) 0.0011(10) 0.0027(9) 0.0002(10)
C2 0.0157(12) 0.0170(13) 0.0133(11) -0.0007(10) 0.0037(9) -0.0004(10)
C3 0.0146(12) 0.0259(15) 0.0153(12) 0.0015(11) 0.0070(10) 0.0016(10)
C6 0.0160(13) 0.0194(13) 0.0167(12) -0.0006(10) 0.0059(10) 0.0020(10)
C4 0.0167(13) 0.0259(15) 0.0182(12) 0.0035(11) 0.0069(10) -0.0071(11)
C5 0.0221(14) 0.0146(13) 0.0191(12) 0.0019(10) 0.0036(10) -0.0028(10)
C7 0.0131(12) 0.0180(14) 0.0168(11) 0.0008(10) 0.0053(9) -0.0007(10)
C8 0.0170(13) 0.0217(14) 0.0223(13) 0.0036(11) 0.0081(11) -0.0014(11)
C9 0.0157(12) 0.0276(15) 0.0186(12) 0.0001(11) 0.0075(10) -0.0022(11)
C10 0.0161(13) 0.0214(13) 0.0204(13) 0.0041(11) 0.0061(10) -0.0004(10)
N1 0.0120(10) 0.0173(11) 0.0146(10) 0.0018(8) 0.0044(8) -0.0014(8)
F1 0.0168(8) 0.0197(8) 0.0237(7) -0.0040(7) 0.0084(6) 0.0003(6)
F2 0.0151(8) 0.0339(10) 0.0256(8) -0.0025(7) 0.0118(6) -0.0002(7)
F3 0.0245(8) 0.0301(10) 0.0343(9) 0.0032(8) 0.0151(7) -0.0109(7)
F4 0.0315(9) 0.0153(8) 0.0402(10) -0.0016(7) 0.0125(8) -0.0055(7)
F5 0.0171(8) 0.0189(8) 0.0324(9) -0.0058(7) 0.0102(7) 0.0011(6)
F6 0.0135(8) 0.0279(9) 0.0509(11) 0.0028(8) 0.0102(7) 0.0003(7)
F7 0.0227(9) 0.0396(11) 0.0313(9) -0.0147(8) 0.0104(7) -0.0143(8)
F8 0.0252(9) 0.0447(12) 0.0317(9) 0.0154(8) 0.0070(7) -0.0132(8)
F9 0.0268(9) 0.0306(10) 0.0268(8) -0.0043(7) 0.0128(7) 0.0063(7)
F10 0.0210(8) 0.0391(10) 0.0201(8) -0.0101(7) 0.0080(6) -0.0103(7)
F11 0.0313(9) 0.0405(11) 0.0196(8) 0.0029(7) 0.0146(7) -0.0035(8)
F12 0.0120(8) 0.0271(9) 0.0301(9) 0.0040(7) 0.0034(7) 0.0001(6)
F13 0.0242(8) 0.0203(8) 0.0306(9) -0.0029(7) 0.0084(7) 0.0038(7)
F14 0.0287(9) 0.0328(10) 0.0314(9) 0.0167(8) 0.0141(7) 0.0059(8)
Cs1 0.01604(10) 0.01844(10) 0.01934(10) -0.00142(6) 0.00443(7) 0.00007(6)
C203 0.031(3) 0.061(4) 0.032(2) 0.000 0.007(2) 0.000
C202 0.040(2) 0.050(2) 0.049(2) 0.0072(19) 0.0119(17) 0.0041(17)
C204 0.041(3) 0.095(5) 0.042(3) 0.000 0.013(3) 0.000
C201 0.038(2) 0.096(4) 0.048(2) 0.018(2) 0.0134(18) -0.004(2)
C200 0.038(3) 0.134(7) 0.036(3) 0.000 0.020(3) 0.000
C105 0.036(2) 0.0106(19) 0.073(4) 0.000 0.035(3) 0.000
C104 0.035(3) 0.016(2) 0.043(3) 0.000 -0.002(2) 0.000
C103 0.079(4) 0.015(2) 0.042(3) 0.000 0.039(3) 0.000
C100 0.088(4) 0.011(2) 0.034(2) 0.000 0.031(3) 0.000
C101 0.042(3) 0.011(2) 0.055(3) 0.000 -0.017(2) 0.000
C102 0.039(3) 0.018(2) 0.102(5) 0.000 0.046(3) 0.000
C106 0.210(10) 0.050(4) 0.052(4) 0.000 0.074(5) 0.000

loop_
_atom_type_symbol
_atom_type_description
_atom_type_scat_dispersion_real
_atom_type_scat_dispersion_imag
_atom_type_scat_source
C C 0.0033 0.0016 'International Tables Vol C Tables 4.2.6.8 and 6.1.1.4'
H H 0.0000 0.0000 'International Tables Vol C Tables 4.2.6.8 and 6.1.1.4'
N N 0.0061 0.0033 'International Tables Vol C Tables 4.2.6.8 and 6.1.1.4'
F F 0.0171 0.0103 'International Tables Vol C Tables 4.2.6.8 and 6.1.1.4'
Cs Cs -0.3680 2.1192 'International Tables Vol C Tables 4.2.6.8 and 6.1.1.4'

loop_
_geom_angle_atom_site_label_1
_geom_angle_atom_site_label_2
_geom_angle_atom_site_label_3
_geom_angle
_geom_angle_site_symmetry_1
_geom_angle_site_symmetry_3
N1 C1 C6 123.3(2) . .
N1 C1 C2 123.6(2) . .
C6 C1 C2 112.4(2) . .
N1 C1 Cs1 57.57(12) . .
C6 C1 Cs1 138.04(17) . .
C2 C1 Cs1 76.33(14) . .
F1 C2 C3 116.3(2) . .
F1 C2 C1 119.5(2) . .
C3 C2 C1 124.2(2) . .
F1 C2 Cs1 54.40(11) . .
C3 C2 Cs1 133.87(17) . .
C1 C2 Cs1 81.86(15) . .
F2 C3 C2 120.6(2) . .
F2 C3 C4 119.0(2) . .
C2 C3 C4 120.4(2) . .
F5 C6 C5 116.0(2) . .
F5 C6 C1 119.2(2) . .
C5 C6 C1 124.8(2) . .
F5 C6 Cs1 46.71(11) . 3_666
C5 C6 Cs1 137.51(18) . 3_666
C1 C6 Cs1 84.77(15) . 3_666
F3 C4 C5 121.1(2) . .
F3 C4 C3 120.6(2) . .
C5 C4 C3 118.4(2) . .
F4 C5 C6 120.7(2) . .
F4 C5 C4 119.6(2) . .
C6 C5 C4 119.8(3) . .
N1 C7 C8 105.6(2) . 3_666
N1 C7 C9 113.6(2) . .
C8 C7 C9 107.9(2) 3_666 .
N1 C7 C10 114.9(2) . .
C8 C7 C10 107.0(2) 3_666 .
C9 C7 C10 107.3(2) . .
F8 C8 F6 106.3(2) . .
F8 C8 F7 106.7(2) . 3_666
F6 C8 F7 106.1(2) . 3_666
F8 C8 C7 113.6(2) . 3_666
F6 C8 C7 111.8(2) . 3_666
F7 C8 C7 111.9(2) 3_666 3_666
F10 C9 F9 106.9(2) . 3_666
F10 C9 F11 106.8(2) . .
F9 C9 F11 106.5(2) 3_666 .
F10 C9 C7 110.5(2) . .
F9 C9 C7 111.3(2) 3_666 .
F11 C9 C7 114.4(2) . .
F13 C10 F12 107.2(2) . .
F13 C10 F14 106.7(2) . .
F12 C10 F14 106.3(2) . .
F13 C10 C7 110.8(2) . .
F12 C10 C7 110.7(2) . .
F14 C10 C7 114.7(2) . .
C1 N1 C7 120.5(2) . .
C1 N1 Cs1 100.90(14) . .
C7 N1 Cs1 118.59(15) . .
C1 N1 Cs1 105.85(15) . 3_666
C7 N1 Cs1 111.58(14) . 3_666
Cs1 N1 Cs1 96.07(5) . 3_666
C2 F1 Cs1 104.66(13) . .
C3 F2 Cs1 123.79(15) . 3_766
C4 F3 Cs1 129.01(16) . 3_766
C6 F5 Cs1 114.42(14) . 3_666
C8 F6 Cs1 126.35(15) . .
C8 F7 Cs1 126.54(15) 3_666 .
C9 F9 Cs1 124.60(14) 3_666 .
C10 F13 Cs1 117.16(14) . .
F5 Cs1 F6 90.49(4) 3_666 .
F5 Cs1 F1 170.89(4) 3_666 .
F6 Cs1 F1 96.32(4) . .
F5 Cs1 F7 84.26(4) 3_666 .
F6 Cs1 F7 127.76(5) . .
F1 Cs1 F7 86.78(4) . .
F5 Cs1 N1 120.42(5) 3_666 .
F6 Cs1 N1 90.34(5) . .
F1 Cs1 N1 53.72(5) . .
F7 Cs1 N1 50.77(5) . .
F5 Cs1 F3 118.72(4) 3_666 3_766
F6 Cs1 F3 88.41(4) . 3_766
F1 Cs1 F3 67.69(4) . 3_766
F7 Cs1 F3 138.64(5) . 3_766
N1 Cs1 F3 120.85(5) . 3_766
F5 Cs1 N1 52.51(5) 3_666 3_666
F6 Cs1 N1 51.63(5) . 3_666
F1 Cs1 N1 128.61(5) . 3_666
F7 Cs1 N1 86.52(5) . 3_666
N1 Cs1 N1 83.93(5) . 3_666
F3 Cs1 N1 134.84(5) 3_766 3_666
F5 Cs1 F9 50.62(4) 3_666 .
F6 Cs1 F9 47.56(5) . .
F1 Cs1 F9 138.21(4) . .
F7 Cs1 F9 129.84(4) . .
N1 Cs1 F9 130.14(5) . .
F3 Cs1 F9 88.11(4) 3_766 .
N1 Cs1 F9 50.72(4) 3_666 .
F5 Cs1 F2 133.40(4) 3_666 3_766
F6 Cs1 F2 51.34(4) . 3_766
F1 Cs1 F2 55.59(4) . 3_766
F7 Cs1 F2 138.24(4) . 3_766
N1 Cs1 F2 89.24(5) . 3_766
F3 Cs1 F2 47.27(4) 3_766 3_766
N1 Cs1 F2 102.50(5) 3_666 3_766
F9 Cs1 F2 82.83(4) . 3_766
F5 Cs1 C103 84.42(10) 3_666 .
F6 Cs1 C103 172.02(8) . .
F1 Cs1 C103 89.42(10) . .
F7 Cs1 C103 57.92(8) . .
N1 Cs1 C103 97.53(8) . .
F3 Cs1 C103 88.65(9) 3_766 .
N1 Cs1 C103 127.76(10) 3_666 .
F9 Cs1 C103 124.91(9) . .
F2 Cs1 C103 129.68(10) 3_766 .
F5 Cs1 C104 99.53(8) 3_666 .
F6 Cs1 C104 156.27(9) . .
F1 Cs1 C104 76.47(7) . .
F7 Cs1 C104 74.98(10) . .
N1 Cs1 C104 102.70(9) . .
F3 Cs1 C104 67.90(9) 3_766 .
N1 Cs1 C104 148.40(9) 3_666 .
F9 Cs1 C104 126.55(8) . .
F2 Cs1 C104 108.39(9) 3_766 .
C103 Cs1 C104 21.56(12) . .
F5 Cs1 F13 124.04(4) 3_666 .
F6 Cs1 F13 135.54(4) . .
F1 Cs1 F13 47.06(4) . .
F7 Cs1 F13 44.98(4) . .
N1 Cs1 F13 49.71(5) . .
F3 Cs1 F13 96.29(4) 3_766 .
N1 Cs1 F13 126.12(4) 3_666 .
F9 Cs1 F13 174.53(4) . .
F2 Cs1 F13 102.54(4) 3_766 .
C103 Cs1 F13 52.22(9) . .
C104 Cs1 F13 53.01(8) . .
C202 C203 C202 120.4(5) . 4_575
C202 C203 C204 119.8(3) . .
C202 C203 C204 119.8(3) 4_575 .
C201 C202 C203 119.4(4) . .
C201 C202 H202 120.3 . .
C203 C202 H202 120.3 . .
C203 C204 H20A 109.5 . .
C203 C204 H20B 109.5 . .
H20A C204 H20B 109.5 . .
C203 C204 H20C 109.5 . .
H20A C204 H20C 109.5 . .
H20B C204 H20C 109.5 . .
C202 C201 C200 120.4(5) . .
C202 C201 H201 119.8 . .
C200 C201 H201 119.8 . .
C201 C200 C201 119.9(6) . 4_575
C201 C200 H200 120.0 . .
C201 C200 H200 120.0 4_575 .
C104 C105 C100 121.8(4) . .
C104 C105 Cs1 77.32(11) . 4_565
C100 C105 Cs1 81.37(12) . 4_565
C104 C105 Cs1 77.32(11) . .
C100 C105 Cs1 81.37(12) . .
Cs1 C105 Cs1 135.05(13) 4_565 .
C104 C105 H105 119.1 . .
C100 C105 H105 119.1 . .
Cs1 C105 H105 112.3 4_565 .
Cs1 C105 H105 112.3 . .
C105 C104 C103 120.9(5) . .
C105 C104 Cs1 81.42(11) . 4_565
C103 C104 Cs1 78.72(11) . 4_565
C105 C104 Cs1 81.42(11) . .
C103 C104 Cs1 78.72(11) . .
Cs1 C104 Cs1 138.96(14) 4_565 .
C105 C104 H104 119.6 . .
C103 C104 H104 119.6 . .
Cs1 C104 H104 110.5 4_565 .
Cs1 C104 H104 110.5 . .
C104 C103 C102 119.8(5) . .
C104 C103 Cs1 79.72(11) . 4_565
C102 C103 Cs1 80.54(12) . 4_565
C104 C103 Cs1 79.72(11) . .
C102 C103 Cs1 80.54(12) . .
Cs1 C103 Cs1 140.00(14) 4_565 .
C104 C103 H103 120.1 . .
C102 C103 H103 120.1 . .
Cs1 C103 H103 110.0 4_565 .
Cs1 C103 H103 110.0 . .
C105 C100 C101 117.2(4) . .
C105 C100 C106 120.7(6) . .
C101 C100 C106 122.1(6) . .
C105 C100 Cs1 77.09(12) . .
C101 C100 Cs1 78.10(13) . .
C106 C100 Cs1 114.34(7) . .
C105 C100 Cs1 77.09(12) . 4_565
C101 C100 Cs1 78.10(13) . 4_565
C106 C100 Cs1 114.34(7) . 4_565
Cs1 C100 Cs1 131.28(13) . 4_565
C102 C101 C100 120.3(4) . .
C102 C101 Cs1 76.98(12) . .
C100 C101 Cs1 80.28(13) . .
C102 C101 Cs1 76.98(12) . 4_565
C100 C101 Cs1 80.28(13) . 4_565
Cs1 C101 Cs1 133.17(13) . 4_565
C102 C101 H101 119.8 . .
C100 C101 H101 119.8 . .
Cs1 C101 H101 113.3 . .
Cs1 C101 H101 113.3 4_565 .
C103 C102 C101 119.9(5) . .
C103 C102 Cs1 77.75(12) . .
C101 C102 Cs1 81.28(13) . .
C103 C102 Cs1 77.75(12) . 4_565
C101 C102 Cs1 81.28(13) . 4_565
Cs1 C102 Cs1 137.17(14) . 4_565
C103 C102 H102 120.0 . .
C101 C102 H102 120.0 . .
Cs1 C102 H102 111.3 . .
Cs1 C102 H102 111.3 4_565 .
C100 C106 H10A 109.5 . .
C100 C106 H10B 109.5 . .
H10A C106 H10B 109.5 . .
C100 C106 H10C 109.5 . .
H10A C106 H10C 109.5 . .
H10B C106 H10C 109.5 . .

loop_
_geom_bond_atom_site_label_1
_geom_bond_atom_site_label_2
_geom_bond_distance
_geom_bond_site_symmetry_2
C1 N1 1.397(3) .
C1 C6 1.401(4) .
C1 C2 1.402(4) .
C2 F1 1.355(3) .
C2 C3 1.373(4) .
C3 F2 1.346(3) .
C3 C4 1.378(4) .
C6 F5 1.357(3) .
C6 C5 1.375(4) .
C4 F3 1.341(3) .
C4 C5 1.377(4) .
C5 F4 1.345(3) .
C7 N1 1.422(3) .
C7 C8 1.560(4) 3_666
C7 C9 1.566(4) .
C7 C10 1.571(4) .
C8 F8 1.326(3) .
C8 F6 1.332(3) .
C8 F7 1.332(3) 3_666
C8 C7 1.560(4) 3_666
C9 F10 1.335(3) .
C9 F9 1.337(3) 3_666
C9 F11 1.340(3) .
C10 F13 1.333(3) .
C10 F12 1.335(3) .
C10 F14 1.337(3) .
N1 Cs1 3.212(2) .
N1 Cs1 3.330(2) 3_666
F1 Cs1 3.0823(15) .
F2 Cs1 3.4543(16) 3_766
F3 Cs1 3.3025(17) 3_766
F5 Cs1 3.0536(15) 3_666
F6 Cs1 3.0787(18) .
F7 C8 1.332(3) 3_666
F7 Cs1 3.1395(17) .
F9 C9 1.337(3) 3_666
F9 Cs1 3.3563(16) .
Cs1 F5 3.0536(15) 3_666
Cs1 F3 3.3025(17) 3_766
Cs1 N1 3.330(2) 3_666
Cs1 F2 3.4543(16) 3_766
C203 C202 1.383(5) .
C203 C202 1.383(5) 4_575
C203 C204 1.502(8) .
C202 C201 1.377(6) .
C202 H202 0.9500 .
C204 H20A 0.9800 .
C204 H20B 0.9800 .
C204 H20C 0.9800 .
C201 C200 1.377(6) .
C201 H201 0.9500 .
C200 C201 1.377(6) 4_575
C200 H200 0.9500 .
C105 C104 1.352(7) .
C105 C100 1.389(8) .
C105 H105 0.9500 .
C104 C103 1.359(8) .
C104 H104 0.9500 .
C103 C102 1.373(8) .
C103 H103 0.9500 .
C100 C101 1.398(8) .
C100 C106 1.502(7) .
C101 C102 1.391(9) .
C101 H101 0.9500 .
C102 H102 0.9500 .
C106 H10A 0.9800 .
C106 H10B 0.9800 .
C106 H10C 0.9800 .

loop_
_geom_torsion_atom_site_label_1
_geom_torsion_atom_site_label_2
_geom_torsion_atom_site_label_3
_geom_torsion_atom_site_label_4
_geom_torsion
_geom_torsion_site_symmetry_1
_geom_torsion_site_symmetry_4
N1 C1 C2 F1 -6.3(4) . .
C6 C1 C2 F1 -177.5(2) . .
Cs1 C1 C2 F1 -40.81(18) . .
N1 C1 C2 C3 173.0(2) . .
C6 C1 C2 C3 1.9(4) . .
Cs1 C1 C2 C3 138.5(2) . .
N1 C1 C2 Cs1 34.5(2) . .
C6 C1 C2 Cs1 -136.67(19) . .
F1 C2 C3 F2 -2.0(3) . .
C1 C2 C3 F2 178.6(2) . .
Cs1 C2 C3 F2 -66.8(3) . .
F1 C2 C3 C4 177.3(2) . .
C1 C2 C3 C4 -2.0(4) . .
Cs1 C2 C3 C4 112.6(3) . .
N1 C1 C6 F5 8.0(4) . .
C2 C1 C6 F5 179.2(2) . .
Cs1 C1 C6 F5 84.8(3) . .
N1 C1 C6 C5 -171.8(2) . .
C2 C1 C6 C5 -0.6(4) . .
Cs1 C1 C6 C5 -95.0(3) . .
N1 C1 C6 Cs1 -24.9(2) . 3_666
C2 C1 C6 Cs1 146.32(19) . 3_666
Cs1 C1 C6 Cs1 51.9(2) . 3_666
F2 C3 C4 F3 0.1(4) . .
C2 C3 C4 F3 -179.2(2) . .
F2 C3 C4 C5 -179.8(2) . .
C2 C3 C4 C5 0.8(4) . .
F5 C6 C5 F4 0.1(4) . .
C1 C6 C5 F4 179.9(2) . .
Cs1 C6 C5 F4 53.5(4) 3_666 .
F5 C6 C5 C4 179.7(2) . .
C1 C6 C5 C4 -0.4(4) . .
Cs1 C6 C5 C4 -126.9(2) 3_666 .
F3 C4 C5 F4 0.0(4) . .
C3 C4 C5 F4 -180.0(2) . .
F3 C4 C5 C6 -179.6(2) . .
C3 C4 C5 C6 0.4(4) . .
N1 C7 C9 F10 -64.8(3) . .
C8 C7 C9 F10 178.4(2) 3_666 .
C10 C7 C9 F10 63.3(3) . .
N1 C7 C9 F9 53.7(3) . 3_666
C8 C7 C9 F9 -63.0(3) 3_666 3_666
C10 C7 C9 F9 -178.1(2) . 3_666
N1 C7 C9 F11 174.6(2) . .
C8 C7 C9 F11 57.8(3) 3_666 .
C10 C7 C9 F11 -57.2(3) . .
N1 C7 C10 F13 -57.7(3) . .
C8 C7 C10 F13 59.2(3) 3_666 .
C9 C7 C10 F13 174.8(2) . .
N1 C7 C10 F12 61.0(3) . .
C8 C7 C10 F12 177.9(2) 3_666 .
C9 C7 C10 F12 -66.4(3) . .
N1 C7 C10 F14 -178.6(2) . .
C8 C7 C10 F14 -61.7(3) 3_666 .
C9 C7 C10 F14 53.9(3) . .
C6 C1 N1 C7 -97.7(3) . .
C2 C1 N1 C7 92.1(3) . .
Cs1 C1 N1 C7 132.8(2) . .
C6 C1 N1 Cs1 129.5(2) . .
C2 C1 N1 Cs1 -40.7(3) . .
C6 C1 N1 Cs1 29.9(3) . 3_666
C2 C1 N1 Cs1 -140.3(2) . 3_666
Cs1 C1 N1 Cs1 -99.59(9) . 3_666
C8 C7 N1 C1 -178.5(2) 3_666 .
C9 C7 N1 C1 63.4(3) . .
C10 C7 N1 C1 -60.8(3) . .
C8 C7 N1 Cs1 -53.7(2) 3_666 .
C9 C7 N1 Cs1 -171.83(14) . .
C10 C7 N1 Cs1 64.0(2) . .
C8 C7 N1 Cs1 56.5(2) 3_666 3_666
C9 C7 N1 Cs1 -61.6(2) . 3_666
C10 C7 N1 Cs1 174.18(16) . 3_666
C3 C2 F1 Cs1 -126.67(19) . .
C1 C2 F1 Cs1 52.7(2) . .
C2 C3 F2 Cs1 174.21(17) . 3_766
C4 C3 F2 Cs1 -5.2(3) . 3_766
C5 C4 F3 Cs1 -174.45(17) . 3_766
C3 C4 F3 Cs1 5.6(3) . 3_766
C5 C6 F5 Cs1 131.89(19) . 3_666
C1 C6 F5 Cs1 -48.0(3) . 3_666
F8 C8 F6 Cs1 -163.16(14) . .
F7 C8 F6 Cs1 83.5(2) 3_666 .
C7 C8 F6 Cs1 -38.7(3) 3_666 .
F12 C10 F13 Cs1 -96.22(19) . .
F14 C10 F13 Cs1 150.22(14) . .
C7 C10 F13 Cs1 24.7(2) . .
C8 F6 Cs1 F5 45.3(2) . 3_666
C8 F6 Cs1 F1 -128.65(19) . .
C8 F6 Cs1 F7 -37.8(2) . .
C8 F6 Cs1 N1 -75.1(2) . .
C8 F6 Cs1 F3 164.0(2) . 3_766
C8 F6 Cs1 N1 6.83(18) . 3_666
C8 F6 Cs1 F9 75.11(19) . .
C8 F6 Cs1 F2 -163.9(2) . 3_766
C8 F6 Cs1 C104 160.8(2) . .
C8 F6 Cs1 F13 -98.62(19) . .
C2 F1 Cs1 F6 39.15(14) . .
C2 F1 Cs1 F7 -88.50(14) . .
C2 F1 Cs1 N1 -46.62(13) . .
C2 F1 Cs1 F3 124.81(14) . 3_766
C2 F1 Cs1 N1 -5.55(16) . 3_666
C2 F1 Cs1 F9 65.65(15) . .
C2 F1 Cs1 F2 72.25(14) . 3_766
C2 F1 Cs1 C103 -146.40(15) . .
C2 F1 Cs1 C104 -163.82(16) . .
C2 F1 Cs1 F13 -112.24(15) . .
C8 F7 Cs1 F5 -132.1(2) 3_666 3_666
C8 F7 Cs1 F6 -46.0(2) 3_666 .
C8 F7 Cs1 F1 49.5(2) 3_666 .
C8 F7 Cs1 N1 5.51(18) 3_666 .
C8 F7 Cs1 F3 99.8(2) 3_666 3_766
C8 F7 Cs1 N1 -79.5(2) 3_666 3_666
C8 F7 Cs1 F9 -108.23(19) 3_666 .
C8 F7 Cs1 F2 25.4(2) 3_666 3_766
C8 F7 Cs1 C103 140.9(2) 3_666 .
C8 F7 Cs1 C104 126.4(2) 3_666 .
C8 F7 Cs1 F13 74.17(19) 3_666 .
C1 N1 Cs1 F5 -146.91(14) . 3_666
C7 N1 Cs1 F5 79.18(17) . 3_666
Cs1 N1 Cs1 F5 -39.45(7) 3_666 3_666
C1 N1 Cs1 F6 -56.14(15) . .
C7 N1 Cs1 F6 169.95(16) . .
Cs1 N1 Cs1 F6 51.32(5) 3_666 .
C1 N1 Cs1 F1 41.45(14) . .
C7 N1 Cs1 F1 -92.45(17) . .
Cs1 N1 Cs1 F1 148.92(8) 3_666 .
C1 N1 Cs1 F7 162.07(17) . .
C7 N1 Cs1 F7 28.17(15) . .
Cs1 N1 Cs1 F7 -90.46(7) 3_666 .
C1 N1 Cs1 F3 32.21(16) . 3_766
C7 N1 Cs1 F3 -101.69(16) . 3_766
Cs1 N1 Cs1 F3 139.68(4) 3_666 3_766
C1 N1 Cs1 N1 -107.46(16) . 3_666
C7 N1 Cs1 N1 118.63(17) . 3_666
Cs1 N1 Cs1 N1 0.0 3_666 3_666
C1 N1 Cs1 F9 -84.77(15) . .
C7 N1 Cs1 F9 141.33(15) . .
Cs1 N1 Cs1 F9 22.70(8) 3_666 .
C1 N1 Cs1 F2 -4.81(15) . 3_766
C7 N1 Cs1 F2 -138.72(16) . 3_766
Cs1 N1 Cs1 F2 102.65(5) 3_666 3_766
C1 N1 Cs1 C103 125.16(17) . .
C7 N1 Cs1 C103 -8.75(19) . .
Cs1 N1 Cs1 C103 -127.38(10) 3_666 .
C1 N1 Cs1 C104 103.88(16) . .
C7 N1 Cs1 C104 -30.03(18) . .
Cs1 N1 Cs1 C104 -148.66(9) 3_666 .
C1 N1 Cs1 F13 102.40(15) . .
C7 N1 Cs1 F13 -31.51(15) . .
Cs1 N1 Cs1 F13 -150.14(8) 3_666 .
C9 F9 Cs1 F5 77.12(18) 3_666 3_666
C9 F9 Cs1 F6 -62.84(18) 3_666 .
C9 F9 Cs1 F1 -99.77(18) 3_666 .
C9 F9 Cs1 F7 45.7(2) 3_666 .
C9 F9 Cs1 N1 -22.4(2) 3_666 .
C9 F9 Cs1 F3 -152.41(18) 3_666 3_766
C9 F9 Cs1 N1 7.36(17) 3_666 3_666
C9 F9 Cs1 F2 -105.26(18) 3_666 3_766
C9 F9 Cs1 C103 120.6(2) 3_666 .
C9 F9 Cs1 C104 147.1(2) 3_666 .
C10 F13 Cs1 F1 75.28(16) . .
C10 F13 Cs1 F7 -70.06(16) . .
C10 F13 Cs1 N1 0.99(15) . .
C10 F13 Cs1 F3 126.64(16) . 3_766
C10 F13 Cs1 N1 -36.81(17) . 3_666
C10 F13 Cs1 F2 79.08(16) . 3_766
C10 F13 Cs1 C103 -150.0(2) . .
C10 F13 Cs1 C104 -177.2(2) . .
C202 C203 C202 C201 -1.5(7) 4_575 .
C204 C203 C202 C201 176.6(4) . .
C203 C202 C201 C200 0.3(6) . .
C202 C201 C200 C201 0.9(9) . 4_575
F5 Cs1 C105 C104 -104.7(3) 3_666 .
F6 Cs1 C105 C104 159.6(2) . .
F1 Cs1 C105 C104 66.2(3) . .
F7 Cs1 C105 C104 -20.1(3) . .
N1 Cs1 C105 C104 25.8(3) . .
F3 Cs1 C105 C104 132.1(3) 3_766 .
N1 Cs1 C105 C104 -111.3(3) 3_666 .
F9 Cs1 C105 C104 -154.7(3) . .
F2 Cs1 C105 C104 120.2(3) 3_766 .
C103 Cs1 C105 C104 -29.9(3) . .
F13 Cs1 C105 C104 19.6(3) . .
F5 Cs1 C105 C100 20.8(3) 3_666 .
F6 Cs1 C105 C100 -74.9(3) . .
F1 Cs1 C105 C100 -168.3(3) . .
F7 Cs1 C105 C100 105.4(3) . .
N1 Cs1 C105 C100 151.3(3) . .
F3 Cs1 C105 C100 -102.4(3) 3_766 .
N1 Cs1 C105 C100 14.2(4) 3_666 .
F9 Cs1 C105 C100 -29.2(3) . .
F2 Cs1 C105 C100 -114.3(3) 3_766 .
C103 Cs1 C105 C100 95.6(3) . .
C104 Cs1 C105 C100 125.5(4) . .
F13 Cs1 C105 C100 145.1(3) . .
F5 Cs1 C105 Cs1 -47.7(2) 3_666 4_565
F6 Cs1 C105 Cs1 -143.34(15) . 4_565
F1 Cs1 C105 Cs1 123.2(2) . 4_565
F7 Cs1 C105 Cs1 36.9(2) . 4_565
N1 Cs1 C105 Cs1 82.8(2) . 4_565
F3 Cs1 C105 Cs1 -170.9(3) 3_766 4_565
N1 Cs1 C105 Cs1 -54.2(3) 3_666 4_565
F9 Cs1 C105 Cs1 -97.7(2) . 4_565
F2 Cs1 C105 Cs1 177.2(2) 3_766 4_565
C103 Cs1 C105 Cs1 27.09(19) . 4_565
C104 Cs1 C105 Cs1 57.0(3) . 4_565
F13 Cs1 C105 Cs1 76.6(2) . 4_565
C100 C105 C104 C103 0.000(2) . .
Cs1 C105 C104 C103 -71.29(5) 4_565 .
Cs1 C105 C104 C103 71.29(5) . .
C100 C105 C104 Cs1 71.29(5) . 4_565
Cs1 C105 C104 Cs1 142.58(11) . 4_565
C100 C105 C104 Cs1 -71.29(5) . .
Cs1 C105 C104 Cs1 -142.58(11) 4_565 .
F5 Cs1 C104 C105 77.9(3) 3_666 .
F6 Cs1 C104 C105 -35.9(4) . .
F1 Cs1 C104 C105 -110.5(3) . .
F7 Cs1 C104 C105 159.2(3) . .
N1 Cs1 C104 C105 -157.8(3) . .
F3 Cs1 C104 C105 -39.4(3) 3_766 .
N1 Cs1 C104 C105 103.0(3) 3_666 .
F9 Cs1 C104 C105 30.4(3) . .
F2 Cs1 C104 C105 -64.3(3) 3_766 .
C103 Cs1 C104 C105 124.0(4) . .
F13 Cs1 C104 C105 -156.4(3) . .
F5 Cs1 C104 C103 -46.2(3) 3_666 .
F6 Cs1 C104 C103 -159.9(2) . .
F1 Cs1 C104 C103 125.5(3) . .
F7 Cs1 C104 C103 35.2(3) . .
N1 Cs1 C104 C103 78.2(3) . .
F3 Cs1 C104 C103 -163.4(3) 3_766 .
N1 Cs1 C104 C103 -21.0(4) 3_666 .
F9 Cs1 C104 C103 -93.6(3) . .
F2 Cs1 C104 C103 171.7(3) 3_766 .
F13 Cs1 C104 C103 79.6(3) . .
F5 Cs1 C104 Cs1 11.6(3) 3_666 4_565
F6 Cs1 C104 Cs1 -102.2(3) . 4_565
F1 Cs1 C104 Cs1 -176.7(3) . 4_565
F7 Cs1 C104 Cs1 93.0(2) . 4_565
N1 Cs1 C104 Cs1 136.0(2) . 4_565
F3 Cs1 C104 Cs1 -105.6(2) 3_766 4_565
N1 Cs1 C104 Cs1 36.8(4) 3_666 4_565
F9 Cs1 C104 Cs1 -35.8(3) . 4_565
F2 Cs1 C104 Cs1 -130.6(2) 3_766 4_565
C103 Cs1 C104 Cs1 57.8(3) . 4_565
F13 Cs1 C104 Cs1 137.4(3) . 4_565
C105 C104 C103 C102 0.000(2) . .
Cs1 C104 C103 C102 -72.75(6) 4_565 .
Cs1 C104 C103 C102 72.75(6) . .
C105 C104 C103 Cs1 72.75(6) . 4_565
Cs1 C104 C103 Cs1 145.50(11) . 4_565
C105 C104 C103 Cs1 -72.75(6) . .
Cs1 C104 C103 Cs1 -145.50(11) 4_565 .
F5 Cs1 C103 C104 134.4(3) 3_666 .
F1 Cs1 C103 C104 -52.3(3) . .
F7 Cs1 C103 C104 -138.9(3) . .
N1 Cs1 C103 C104 -105.6(3) . .
F3 Cs1 C103 C104 15.4(3) 3_766 .
N1 Cs1 C103 C104 166.3(3) 3_666 .
F9 Cs1 C103 C104 102.1(3) . .
F2 Cs1 C103 C104 -10.3(3) 3_766 .
F13 Cs1 C103 C104 -83.7(3) . .
F5 Cs1 C103 C102 11.5(3) 3_666 .
F1 Cs1 C103 C102 -175.2(3) . .
F7 Cs1 C103 C102 98.2(3) . .
N1 Cs1 C103 C102 131.5(3) . .
F3 Cs1 C103 C102 -107.5(3) 3_766 .
N1 Cs1 C103 C102 43.4(3) 3_666 .
F9 Cs1 C103 C102 -20.7(3) . .
F2 Cs1 C103 C102 -133.2(3) 3_766 .
C104 Cs1 C103 C102 -122.9(4) . .
F13 Cs1 C103 C102 153.5(3) . .
F5 Cs1 C103 Cs1 74.3(3) 3_666 4_565
F1 Cs1 C103 Cs1 -112.5(3) . 4_565
F7 Cs1 C103 Cs1 161.0(3) . 4_565
N1 Cs1 C103 Cs1 -165.7(3) . 4_565
F3 Cs1 C103 Cs1 -44.8(3) 3_766 4_565
N1 Cs1 C103 Cs1 106.2(3) 3_666 4_565
F9 Cs1 C103 Cs1 42.0(3) . 4_565
F2 Cs1 C103 Cs1 -70.4(3) 3_766 4_565
C104 Cs1 C103 Cs1 -60.1(3) . 4_565
F13 Cs1 C103 Cs1 -143.8(3) . 4_565
C104 C105 C100 C101 0.000(1) . .
Cs1 C105 C100 C101 69.17(5) 4_565 .
Cs1 C105 C100 C101 -69.17(5) . .
C104 C105 C100 C106 180.000(1) . .
Cs1 C105 C100 C106 -110.83(5) 4_565 .
Cs1 C105 C100 C106 110.83(5) . .
C104 C105 C100 Cs1 69.17(5) . .
Cs1 C105 C100 Cs1 138.33(10) 4_565 .
C104 C105 C100 Cs1 -69.17(5) . 4_565
Cs1 C105 C100 Cs1 -138.33(10) . 4_565
F5 Cs1 C100 C105 -158.4(3) 3_666 .
F6 Cs1 C100 C105 123.6(2) . .
F1 Cs1 C100 C105 12.1(3) . .
F7 Cs1 C100 C105 -77.4(3) . .
N1 Cs1 C100 C105 -39.3(4) . .
F3 Cs1 C100 C105 63.7(3) 3_766 .
N1 Cs1 C100 C105 -170.5(2) 3_666 .
F9 Cs1 C100 C105 152.3(3) . .
F2 Cs1 C100 C105 70.2(3) 3_766 .
C103 Cs1 C100 C105 -60.3(3) . .
C104 Cs1 C100 C105 -28.7(2) . .
F13 Cs1 C100 C105 -33.2(3) . .
F5 Cs1 C100 C101 -36.6(3) 3_666 .
F6 Cs1 C100 C101 -114.6(3) . .
F1 Cs1 C100 C101 133.9(3) . .
F7 Cs1 C100 C101 44.4(3) . .
N1 Cs1 C100 C101 82.5(3) . .
F3 Cs1 C100 C101 -174.5(3) 3_766 .
N1 Cs1 C100 C101 -48.6(3) 3_666 .
F9 Cs1 C100 C101 -85.9(3) . .
F2 Cs1 C100 C101 -168.0(3) 3_766 .
C103 Cs1 C100 C101 61.5(3) . .
C104 Cs1 C100 C101 93.1(3) . .
F13 Cs1 C100 C101 88.7(3) . .
F5 Cs1 C100 C106 83.4(6) 3_666 .
F6 Cs1 C100 C106 5.4(6) . .
F1 Cs1 C100 C106 -106.0(6) . .
F7 Cs1 C100 C106 164.5(6) . .
N1 Cs1 C100 C106 -157.5(5) . .
F3 Cs1 C100 C106 -54.4(5) 3_766 .
N1 Cs1 C100 C106 71.4(6) 3_666 .
F9 Cs1 C100 C106 34.1(6) . .
F2 Cs1 C100 C106 -48.0(6) 3_766 .
C103 Cs1 C100 C106 -178.5(7) . .
C104 Cs1 C100 C106 -146.9(7) . .
F13 Cs1 C100 C106 -151.3(6) . .
F5 Cs1 C100 Cs1 -98.9(2) 3_666 4_565
F6 Cs1 C100 Cs1 -176.84(14) . 4_565
F1 Cs1 C100 Cs1 71.7(2) . 4_565
F7 Cs1 C100 Cs1 -17.8(2) . 4_565
N1 Cs1 C100 Cs1 20.2(3) . 4_565
F3 Cs1 C100 Cs1 123.3(3) 3_766 4_565
N1 Cs1 C100 Cs1 -110.9(2) 3_666 4_565
F9 Cs1 C100 Cs1 -148.1(2) . 4_565
F2 Cs1 C100 Cs1 129.7(2) 3_766 4_565
C103 Cs1 C100 Cs1 -0.76(17) . 4_565
C104 Cs1 C100 Cs1 30.83(18) . 4_565
F13 Cs1 C100 Cs1 26.4(2) . 4_565
C105 C100 C101 C102 0.000(1) . .
C106 C100 C101 C102 180.000(1) . .
Cs1 C100 C101 C102 -68.59(5) . .
Cs1 C100 C101 C102 68.59(5) 4_565 .
C105 C100 C101 Cs1 68.59(5) . .
C106 C100 C101 Cs1 -111.41(5) . .
Cs1 C100 C101 Cs1 137.18(11) 4_565 .
C105 C100 C101 Cs1 -68.59(5) . 4_565
C106 C100 C101 Cs1 111.41(5) . 4_565
Cs1 C100 C101 Cs1 -137.18(11) . 4_565
F5 Cs1 C101 C102 -98.4(3) 3_666 .
F6 Cs1 C101 C102 -151.6(2) . .
F1 Cs1 C101 C102 71.4(3) . .
F7 Cs1 C101 C102 -11.7(3) . .
N1 Cs1 C101 C102 4.8(4) . .
F3 Cs1 C101 C102 129.3(3) 3_766 .
N1 Cs1 C101 C102 -96.0(3) 3_666 .
F9 Cs1 C101 C102 -142.2(3) . .
F2 Cs1 C101 C102 139.0(3) 3_766 .
C103 Cs1 C101 C102 30.1(3) . .
C104 Cs1 C101 C102 62.1(3) . .
F13 Cs1 C101 C102 33.0(3) . .
F5 Cs1 C101 C100 137.2(3) 3_666 .
F6 Cs1 C101 C100 83.9(3) . .
F1 Cs1 C101 C100 -53.0(3) . .
F7 Cs1 C101 C100 -136.2(3) . .
N1 Cs1 C101 C100 -119.6(3) . .
F3 Cs1 C101 C100 4.8(3) 3_766 .
N1 Cs1 C101 C100 139.5(3) 3_666 .
F9 Cs1 C101 C100 93.4(3) . .
F2 Cs1 C101 C100 14.6(3) 3_766 .
C103 Cs1 C101 C100 -94.3(3) . .
C104 Cs1 C101 C100 -62.3(3) . .
F13 Cs1 C101 C100 -91.5(3) . .
F5 Cs1 C101 Cs1 -156.1(3) 3_666 4_565
F6 Cs1 C101 Cs1 150.65(17) . 4_565
F1 Cs1 C101 Cs1 13.7(3) . 4_565
F7 Cs1 C101 Cs1 -69.5(3) . 4_565
N1 Cs1 C101 Cs1 -52.9(3) . 4_565
F3 Cs1 C101 Cs1 71.5(2) 3_766 4_565
N1 Cs1 C101 Cs1 -153.8(2) 3_666 4_565
F9 Cs1 C101 Cs1 160.1(3) . 4_565
F2 Cs1 C101 Cs1 81.3(3) 3_766 4_565
C103 Cs1 C101 Cs1 -27.6(2) . 4_565
C104 Cs1 C101 Cs1 4.40(18) . 4_565
F13 Cs1 C101 Cs1 -24.8(3) . 4_565
C104 C103 C102 C101 0.000(2) . .
Cs1 C103 C102 C101 -72.30(6) 4_565 .
Cs1 C103 C102 C101 72.30(6) . .
C104 C103 C102 Cs1 -72.30(6) . .
Cs1 C103 C102 Cs1 -144.60(11) 4_565 .
C104 C103 C102 Cs1 72.30(6) . 4_565
Cs1 C103 C102 Cs1 144.60(11) . 4_565
C100 C101 C102 C103 0.000(1) . .
Cs1 C101 C102 C103 -70.36(6) . .
Cs1 C101 C102 C103 70.36(6) 4_565 .
C100 C101 C102 Cs1 70.36(6) . .
Cs1 C101 C102 Cs1 140.72(12) 4_565 .
C100 C101 C102 Cs1 -70.36(6) . 4_565
Cs1 C101 C102 Cs1 -140.72(12) . 4_565
F5 Cs1 C102 C103 -167.1(3) 3_666 .
F6 Cs1 C102 C103 169.4(2) . .
F1 Cs1 C102 C103 5.2(3) . .
F7 Cs1 C102 C103 -69.7(3) . .
N1 Cs1 C102 C103 -52.8(3) . .
F3 Cs1 C102 C103 73.2(3) 3_766 .
N1 Cs1 C102 C103 -144.4(3) 3_666 .
F9 Cs1 C102 C103 162.6(3) . .
F2 Cs1 C102 C103 65.8(4) 3_766 .
C104 Cs1 C102 C103 30.3(3) . .
F13 Cs1 C102 C103 -21.8(3) . .
F5 Cs1 C102 C101 69.5(3) 3_666 .
F6 Cs1 C102 C101 46.0(4) . .
F1 Cs1 C102 C101 -118.2(3) . .
F7 Cs1 C102 C101 166.9(3) . .
N1 Cs1 C102 C101 -176.2(3) . .
F3 Cs1 C102 C101 -50.2(3) 3_766 .
N1 Cs1 C102 C101 92.2(3) 3_666 .
F9 Cs1 C102 C101 39.2(3) . .
F2 Cs1 C102 C101 -57.6(4) 3_766 .
C103 Cs1 C102 C101 -123.4(4) . .
C104 Cs1 C102 C101 -93.1(3) . .
F13 Cs1 C102 C101 -145.1(3) . .
F5 Cs1 C102 Cs1 136.5(3) 3_666 4_565
F6 Cs1 C102 Cs1 113.0(2) . 4_565
F1 Cs1 C102 Cs1 -51.2(3) . 4_565
F7 Cs1 C102 Cs1 -126.1(3) . 4_565
N1 Cs1 C102 Cs1 -109.2(3) . 4_565
F3 Cs1 C102 Cs1 16.8(3) 3_766 4_565
N1 Cs1 C102 Cs1 159.2(2) 3_666 4_565
F9 Cs1 C102 Cs1 106.2(3) . 4_565
F2 Cs1 C102 Cs1 9.4(4) 3_766 4_565
C103 Cs1 C102 Cs1 -56.4(3) . 4_565
C104 Cs1 C102 Cs1 -26.1(2) . 4_565
F13 Cs1 C102 Cs1 -78.2(3) . 4_565
